data_4345132
loop_
_publ_author_name
'Ajibola Adeyemo, Aderonke'
'Shettar, Abhijith'
'Bhat, Imtiyaz Ahmad'
'Kondaiah, Paturu'
'Mukherjee, Partha Sarathi'

_publ_section_title
;
 Self-Assembly of Discrete Ru(II)8 Molecular Cages and Their in Vitro
 Anticancer Activity.
;
_journal_issue 1
_journal_name_full 'Inorganic chemistry'
_journal_page_first 608
_journal_page_last 617
_journal_paper_doi 10.1021/acs.inorgchem.6b02488
_journal_volume 56
_journal_year 2017
_chemical_formula_sum 'C216 H184 F6 N12 O26 Ru8 S2'
_chemical_formula_weight 4350.42
_chemical_name_systematic
;
 ?
;
_space_group_crystal_system triclinic
_space_group_IT_number 2
_space_group_name_Hall '-P 1'
_space_group_name_H-M_alt 'P -1'
_symmetry_space_group_name_Hall '-P 1'
_symmetry_space_group_name_H-M 'P -1'
_atom_sites_solution_hydrogens geom
_audit_creation_method SHELXL-2013
_cell_angle_alpha 102.133(7)
_cell_angle_beta 102.954(6)
_cell_angle_gamma 100.508(6)
_cell_formula_units_Z 1
_cell_length_a 15.844(4)
_cell_length_b 18.858(5)
_cell_length_c 21.373(6)
_cell_measurement_reflns_used 9850
_cell_measurement_temperature 110(2)
_cell_measurement_theta_max 24.61
_cell_measurement_theta_min 3.01
_cell_volume 5905(3)
_computing_cell_refinement 'Bruker SAINT'
_computing_data_collection 'Bruker APEX2'
_computing_data_reduction 'Bruker SAINT'
_computing_molecular_graphics 'Bruker SHELXTL'
_computing_publication_material 'Bruker SHELXTL'
_computing_structure_refinement 'SHELXL-2013 (Sheldrick, 2013)'
_computing_structure_solution 'SHELXS-97 (Sheldrick 2008)'
_diffrn_ambient_temperature 110(2)
_diffrn_measured_fraction_theta_full 0.971
_diffrn_measured_fraction_theta_max 0.998
_diffrn_measurement_device_type 'Bruker APEX-II CCD'
_diffrn_measurement_method '\f and \w scans'
_diffrn_radiation_type MoK\a
_diffrn_radiation_wavelength 0.71073
_diffrn_reflns_av_R_equivalents 0.1469
_diffrn_reflns_av_unetI/netI 0.1160
_diffrn_reflns_Laue_measured_fraction_full 0.971
_diffrn_reflns_Laue_measured_fraction_max 0.998
_diffrn_reflns_limit_h_max 18
_diffrn_reflns_limit_h_min -18
_diffrn_reflns_limit_k_max 22
_diffrn_reflns_limit_k_min -22
_diffrn_reflns_limit_l_max 25
_diffrn_reflns_limit_l_min -25
_diffrn_reflns_number 221107
_diffrn_reflns_point_group_measured_fraction_full 0.971
_diffrn_reflns_point_group_measured_fraction_max 0.998
_diffrn_reflns_theta_full 25.242
_diffrn_reflns_theta_max 24.999
_diffrn_reflns_theta_min 2.913
_exptl_absorpt_coefficient_mu 0.579
_exptl_crystal_colour 'Dark Green'
_exptl_crystal_density_diffrn 1.223
_exptl_crystal_description Block
_exptl_crystal_F_000 2210
_exptl_crystal_size_max 0.4
_exptl_crystal_size_mid 0.3
_exptl_crystal_size_min 0.2
_platon_squeeze_details
;
;
_refine_diff_density_max 1.217
_refine_diff_density_min -0.501
_refine_diff_density_rms 0.136
_refine_ls_extinction_method none
_refine_ls_goodness_of_fit_ref 1.015
_refine_ls_hydrogen_treatment constr
_refine_ls_matrix_type full
_refine_ls_number_parameters 1201
_refine_ls_number_reflns 20759
_refine_ls_number_restraints 71
_refine_ls_restrained_S_all 1.019
_refine_ls_R_factor_all 0.1768
_refine_ls_R_factor_gt 0.0944
_refine_ls_shift/su_max 0.001
_refine_ls_shift/su_mean 0.000
_refine_ls_structure_factor_coef Fsqd
_refine_ls_weighting_details 'w=1/[\s^2^(Fo^2^)+(0.1585P)^2^+4.5204P] where P=(Fo^2^+2Fc^2^)/3'
_refine_ls_weighting_scheme calc
_refine_ls_wR_factor_gt 0.2409
_refine_ls_wR_factor_ref 0.2767
_reflns_Friedel_coverage 0.000
_reflns_number_gt 11473
_reflns_number_total 20759
_reflns_threshold_expression 'I > 2\s(I)'
_cod_data_source_file ic6b02488_si_002.cif
_cod_data_source_block OC-4
_cod_database_code 4345132
_shelx_space_group_comment
;
The symmetry employed for this shelxl refinement is uniquely defined
by the following loop, which should always be used as a source of
symmetry information in preference to the above space-group names.
They are only intended as comments.
;
_shelxl_version_number 2013-4

loop_
_space_group_symop_operation_xyz
'x, y, z'
'-x, -y, -z'

loop_
_atom_site_label
_atom_site_type_symbol
_atom_site_fract_x
_atom_site_fract_y
_atom_site_fract_z
_atom_site_U_iso_or_equiv
_atom_site_adp_type
_atom_site_occupancy
_atom_site_site_symmetry_order
_atom_site_calc_flag
_atom_site_refinement_flags_posn
_atom_site_refinement_flags_adp
O7 O 0.4137(4) 0.1079(3) 0.6428(3) 0.0493(15) Uani 1 1 d . .
Ru2 Ru 0.86088(5) 0.31009(5) 0.78800(5) 0.0645(3) Uani 1 1 d . .
Ru3 Ru 0.18992(4) 0.58801(4) 0.64629(4) 0.0449(2) Uani 1 1 d . .
Ru4 Ru 0.33767(5) 0.04392(4) 0.68556(4) 0.0505(2) Uani 1 1 d . .
C120 C 0.7476(5) 0.5182(6) 0.8901(4) 0.047(2) Uani 1 1 d . .
O1 O 0.3068(4) 0.5917(3) 0.6203(3) 0.0456(14) Uani 1 1 d . .
Ru9 Ru 0.71610(5) 0.85366(4) 0.78700(4) 0.0548(3) Uani 1 1 d . .
O4 O 0.6414(4) 0.7708(3) 0.7042(3) 0.0468(14) Uani 1 1 d . .
S5 S 0.1996(2) 0.5165(3) 0.36308(18) 0.0965(11) Uani 1 1 d . .
O5 O 0.7872(4) 0.2416(4) 0.8275(3) 0.0668(19) Uani 1 1 d . .
C137 C 1.0154(8) 0.4414(9) 0.9125(8) 0.136(6) Uani 1 1 d . .
H13A H 1.0288 0.4206 0.9498 0.204 Uiso 1 1 calc R U
H13B H 0.9653 0.4631 0.9136 0.204 Uiso 1 1 calc R U
H13C H 1.0662 0.4793 0.9145 0.204 Uiso 1 1 calc R U
C134 C 0.0454(8) 0.4207(6) 0.6127(6) 0.080(3) Uani 1 1 d . .
C135 C 0.0605(11) 0.7597(8) 0.5573(9) 0.158(8) Uani 1 1 d . .
H13D H 0.0799 0.8107 0.5566 0.237 Uiso 1 1 calc R U
H13E H 0.0181 0.7563 0.5831 0.237 Uiso 1 1 calc R U
H13F H 0.0329 0.7292 0.5127 0.237 Uiso 1 1 calc R U
C136 C 0.2106(10) 0.7399(8) 0.5504(7) 0.118(5) Uani 1 1 d . .
H13G H 0.2289 0.7911 0.5498 0.176 Uiso 1 1 calc R U
H13H H 0.1861 0.7092 0.5056 0.176 Uiso 1 1 calc R U
H13I H 0.2613 0.7242 0.5718 0.176 Uiso 1 1 calc R U
O2 O 0.2611(4) 0.6770(3) 0.7234(3) 0.0487(15) Uani 1 1 d . .
O8 O 0.4487(4) 0.0734(3) 0.7636(3) 0.0500(15) Uani 1 1 d . .
C133 C 0.2003(7) -0.0041(7) 0.6418(13) 0.120(7) Uani 1 1 d . .
H133 H 0.1545 0.0205 0.6361 0.144 Uiso 1 1 calc R U
O6 O 0.7510(4) 0.2788(4) 0.7083(3) 0.0597(17) Uani 1 1 d . .
F10 F 0.2215(10) 0.3822(9) 0.3303(8) 0.303(11) Uani 1 1 d . .
F11 F 0.1249(6) 0.3927(8) 0.3867(7) 0.216(6) Uani 1 1 d . .
F12 F 0.2644(6) 0.4349(6) 0.4335(6) 0.173(4) Uani 1 1 d . .
C170 C 0.4874(12) 0.6277(11) 0.3326(9) 0.166(9) Uani 1 1 d . .
H17A H 0.4824 0.6459 0.3768 0.248 Uiso 1 1 calc R U
H17B H 0.4392 0.6360 0.3009 0.248 Uiso 1 1 calc R U
H17C H 0.5433 0.6537 0.3288 0.248 Uiso 1 1 calc R U
C171 C 0.5241(9) 0.4185(9) 0.1695(7) 0.120(6) Uani 1 1 d . .
H17D H 0.5251 0.3668 0.1562 0.179 Uiso 1 1 calc R U
H17E H 0.5829 0.4492 0.1776 0.179 Uiso 1 1 calc R U
H17F H 0.4835 0.4302 0.1347 0.179 Uiso 1 1 calc R U
O31 O 0.4814(9) 0.5990(13) 0.1478(7) 0.248(10) Uani 1 1 d . .
C131 C 0.4512(13) 0.6591(10) 0.1600(14) 0.204(14) Uani 1 1 d . .
N1 N 0.7947(4) 0.3879(4) 0.8286(4) 0.0489(19) Uani 1 1 d . .
C159 C 0.7177(13) 1.0332(11) 0.6680(11) 0.185(9) Uani 1 1 d . .
H15A H 0.7800 1.0369 0.6719 0.277 Uiso 1 1 calc R U
H15B H 0.7107 1.0762 0.6977 0.277 Uiso 1 1 calc R U
H15C H 0.6874 1.0308 0.6231 0.277 Uiso 1 1 calc R U
C106 C 0.7553(5) 0.4280(5) 0.7924(5) 0.049(2) Uani 1 1 d . .
H106 H 0.7453 0.4133 0.7465 0.059 Uiso 1 1 calc R U
C105 C 0.7837(5) 0.4718(5) 0.9261(4) 0.049(2) Uani 1 1 d . .
H105 H 0.7925 0.4834 0.9720 0.059 Uiso 1 1 calc R U
C113 C 0.2098(5) 0.3317(5) 0.8988(4) 0.041(2) Uani 1 1 d . .
H113 H 0.1673 0.2927 0.8667 0.050 Uiso 1 1 calc R U
C114 C 0.3407(6) 0.4315(5) 0.9295(4) 0.047(2) Uani 1 1 d . .
H114 H 0.3862 0.4596 0.9175 0.056 Uiso 1 1 calc R U
C115 C 0.3382(6) 0.4466(6) 0.9955(4) 0.054(2) Uani 1 1 d . .
H115 H 0.3808 0.4854 1.0278 0.064 Uiso 1 1 calc R U
C103 C 0.2246(5) 0.4688(5) 0.8001(4) 0.046(2) Uani 1 1 d . .
H103 H 0.2059 0.4708 0.8385 0.055 Uiso 1 1 calc R U
C121 C 0.0518(6) 0.5603(7) 0.6470(5) 0.064(3) Uani 1 1 d . .
H121 H 0.0268 0.5510 0.6808 0.077 Uiso 1 1 calc R U
C100 C 0.3112(5) 0.3023(5) 1.0890(4) 0.048(2) Uani 1 1 d . .
H100 H 0.3386 0.3058 1.0552 0.057 Uiso 1 1 calc R U
N2 N 0.3168(4) 0.1484(4) 0.7286(3) 0.0407(17) Uani 1 1 d . .
C107 C 0.2779(6) 0.1876(5) 0.6917(4) 0.050(2) Uani 1 1 d . .
H107 H 0.2594 0.1667 0.6459 0.060 Uiso 1 1 calc R U
C110 C 0.2623(6) 0.2547(6) 0.7138(4) 0.051(2) Uani 1 1 d . .
H110 H 0.2344 0.2785 0.6840 0.061 Uiso 1 1 calc R U
C109 C 0.3289(5) 0.2463(6) 0.8238(4) 0.050(2) Uani 1 1 d . .
H109 H 0.3477 0.2646 0.8698 0.060 Uiso 1 1 calc R U
C108 C 0.3402(6) 0.1781(5) 0.7958(5) 0.050(2) Uani 1 1 d . .
H108 H 0.3648 0.1508 0.8235 0.060 Uiso 1 1 calc R U
C158 C 0.5854(6) 0.6731(5) 0.5825(5) 0.053(2) Uani 1 1 d . .
H158 H 0.6437 0.7022 0.5970 0.064 Uiso 1 1 calc R U
C101 C 0.2811(5) 0.4724(5) 0.6916(4) 0.049(2) Uani 1 1 d . .
H101 H 0.3026 0.4738 0.6547 0.059 Uiso 1 1 calc R U
C102 C 0.2976(5) 0.4190(5) 0.7236(4) 0.041(2) Uani 1 1 d . .
H102 H 0.3306 0.3861 0.7090 0.049 Uiso 1 1 calc R U
O18 O 0.2877(6) 0.5403(6) 0.3538(5) 0.123(3) Uani 1 1 d . .
O19 O 0.1282(6) 0.4979(11) 0.3019(7) 0.267(11) Uani 1 1 d . .
O20 O 0.1785(11) 0.5552(8) 0.4130(8) 0.208(7) Uani 1 1 d . .
C122 C 0.9932(7) 0.3801(8) 0.8483(7) 0.085(4) Uani 1 1 d . .
C123 C 0.9465(8) 0.2641(9) 0.7315(8) 0.098(4) Uani 1 1 d . U
C116 C 0.2064(5) 0.3465(5) 0.9650(4) 0.042(2) Uani 1 1 d . .
H116 H 0.1609 0.3184 0.9769 0.050 Uiso 1 1 calc R U
C112 C 0.2650(5) 0.4136(5) 0.7782(4) 0.0372(19) Uani 1 1 d . .
C111 C 0.2900(5) 0.2901(5) 0.7855(4) 0.048(2) Uani 1 1 d . .
C1 C 0.5262(6) 0.1802(5) 0.6152(5) 0.049(2) Uani 1 1 d . .
C2 C 0.6141(6) 0.2242(5) 0.6328(4) 0.045(2) Uani 1 1 d . .
C3 C 0.6420(6) 0.2588(5) 0.5872(5) 0.062(3) Uani 1 1 d . .
H3 H 0.6994 0.2888 0.5982 0.074 Uiso 1 1 calc R U
C4 C 0.5844(8) 0.2484(7) 0.5260(6) 0.077(3) Uani 1 1 d . .
H4 H 0.6030 0.2709 0.4951 0.093 Uiso 1 1 calc R U
C5 C 0.4986(7) 0.2043(6) 0.5102(6) 0.077(3) Uani 1 1 d . .
H5 H 0.4604 0.1973 0.4683 0.092 Uiso 1 1 calc R U
C6 C 0.4692(6) 0.1717(5) 0.5536(5) 0.059(3) Uani 1 1 d . .
H6 H 0.4107 0.1434 0.5423 0.070 Uiso 1 1 calc R U
C7 C 0.6764(6) 0.2366(5) 0.6989(5) 0.048(2) Uani 1 1 d . .
C8 C 0.6459(5) 0.2000(5) 0.7461(5) 0.047(2) Uani 1 1 d . .
C9 C 0.5533(5) 0.1538(5) 0.7279(4) 0.043(2) Uani 1 1 d . .
C10 C 0.5286(6) 0.1169(4) 0.7725(4) 0.042(2) Uani 1 1 d . .
C11 C 0.5903(6) 0.1202(5) 0.8343(5) 0.057(3) Uani 1 1 d . .
C13 C 0.7059(6) 0.2045(5) 0.8076(5) 0.053(2) Uani 1 1 d . .
C14 C 0.9724(7) 0.3967(7) 0.7907(8) 0.081(4) Uani 1 1 d . .
H14 H 0.9742 0.4460 0.7895 0.097 Uiso 1 1 calc R U
C15 C 0.9866(7) 0.3047(8) 0.8469(7) 0.086(3) Uani 1 1 d . U
H15 H 0.9977 0.2914 0.8870 0.104 Uiso 1 1 calc R U
C16 C 0.9649(7) 0.2510(8) 0.7899(8) 0.090(4) Uani 1 1 d . U
H16 H 0.9629 0.2020 0.7921 0.108 Uiso 1 1 calc R U
C17 C 0.9465(8) 0.3372(9) 0.7287(7) 0.100(4) Uani 1 1 d . U
H17 H 0.9302 0.3481 0.6878 0.120 Uiso 1 1 calc R U
C18 C 0.7289(6) 0.4896(6) 0.8189(5) 0.057(3) Uani 1 1 d . .
H18 H 0.6984 0.5136 0.7907 0.069 Uiso 1 1 calc R U
C19 C 0.8063(6) 0.4093(5) 0.8948(5) 0.053(2) Uani 1 1 d . .
H19 H 0.8308 0.3803 0.9207 0.063 Uiso 1 1 calc R U
N4 N 0.2667(5) 0.4154(4) 1.0811(3) 0.0449(18) Uani 1 1 d . .
C21 C 0.2708(5) 0.4027(5) 1.0122(4) 0.044(2) Uani 1 1 d . .
C22 C 0.2759(5) 0.3747(5) 0.8813(4) 0.037(2) Uani 1 1 d . .
N3 N 0.2782(4) 0.3598(4) 0.8138(3) 0.0397(17) Uani 1 1 d . .
C104 C 0.2120(5) 0.5209(5) 0.7651(5) 0.051(2) Uani 1 1 d . .
H104 H 0.1846 0.5577 0.7811 0.062 Uiso 1 1 calc R U
N6 N 0.2364(4) 0.5223(4) 0.7098(3) 0.0411(17) Uani 1 1 d . .
C26 C 0.1010(5) 0.5170(6) 0.5522(5) 0.058(3) Uani 1 1 d . .
H26 H 0.1093 0.4784 0.5208 0.069 Uiso 1 1 calc R U
C27 C 0.1246(6) 0.5910(7) 0.5476(5) 0.065(3) Uani 1 1 d . .
H27 H 0.1498 0.5999 0.5139 0.078 Uiso 1 1 calc R U
C28 C 0.1119(6) 0.6512(6) 0.5915(5) 0.058(3) Uani 1 1 d . .
C29 C 0.0752(6) 0.6342(6) 0.6415(5) 0.062(3) Uani 1 1 d . .
H29 H 0.0658 0.6728 0.6723 0.074 Uiso 1 1 calc R U
C30 C 0.0658(6) 0.5008(6) 0.6022(5) 0.057(3) Uani 1 1 d . .
C31 C 0.1403(8) 0.7323(6) 0.5885(6) 0.085(4) Uani 1 1 d . .
H31 H 0.1669 0.7637 0.6341 0.102 Uiso 1 1 calc R U
C32 C 0.3823(5) 0.6416(5) 0.6439(4) 0.041(2) Uani 1 1 d . .
C33 C 0.4079(5) 0.7011(4) 0.7033(3) 0.0300(18) Uani 1 1 d . .
C34 C 0.4952(5) 0.7477(5) 0.7253(4) 0.0368(19) Uani 1 1 d . .
C35 C 0.5217(6) 0.8083(5) 0.7826(4) 0.046(2) Uani 1 1 d . .
C36 C 0.4522(6) 0.8267(5) 0.8148(5) 0.055(2) Uani 1 1 d . .
C37 C 0.4729(8) 0.8921(6) 0.8676(5) 0.076(3) Uani 1 1 d . .
H37 H 0.5310 0.9215 0.8844 0.091 Uiso 1 1 calc R U
C38 C 0.4065(10) 0.9112(8) 0.8932(7) 0.102(4) Uani 1 1 d . .
H38 H 0.4200 0.9556 0.9264 0.123 Uiso 1 1 calc R U
C39 C 0.3211(9) 0.8687(8) 0.8728(7) 0.093(4) Uani 1 1 d . .
H39 H 0.2773 0.8839 0.8912 0.112 Uiso 1 1 calc R U
C40 C 0.3012(7) 0.8025(6) 0.8243(6) 0.076(3) Uani 1 1 d . .
H40 H 0.2443 0.7711 0.8117 0.091 Uiso 1 1 calc R U
C41 C 0.3666(6) 0.7817(5) 0.7934(4) 0.047(2) Uani 1 1 d . .
C42 C 0.3423(6) 0.7157(5) 0.7389(4) 0.041(2) Uani 1 1 d . .
O3 O 0.5994(4) 0.8522(3) 0.8111(3) 0.0542(16) Uani 1 1 d . .
C44 C 0.7936(12) 0.9003(9) 0.7281(7) 0.110(6) Uani 1 1 d . .
H44 H 0.7910 0.8803 0.6839 0.133 Uiso 1 1 calc R U
C45 C 0.8541(10) 0.8825(9) 0.7825(12) 0.128(6) Uani 1 1 d . .
H45 H 0.8918 0.8518 0.7727 0.154 Uiso 1 1 calc R U
C46 C 0.8554(9) 0.9092(8) 0.8437(9) 0.096(4) Uani 1 1 d . .
C47 C 0.7983(9) 0.9547(8) 0.8575(6) 0.094(4) Uani 1 1 d . .
H47 H 0.7975 0.9731 0.9013 0.113 Uiso 1 1 calc R U
C48 C 0.7418(8) 0.9731(6) 0.8057(8) 0.077(3) Uani 1 1 d . .
H48 H 0.7045 1.0041 0.8156 0.093 Uiso 1 1 calc R U
C49 C 0.7410(9) 0.9475(7) 0.7446(7) 0.079(4) Uani 1 1 d . .
N5 N 0.2778(5) 0.2364(4) 1.1673(4) 0.0528(19) Uani 1 1 d . .
C51 C 0.3126(5) 0.2425(5) 1.1170(4) 0.048(2) Uani 1 1 d . .
H51 H 0.3388 0.2053 1.0999 0.057 Uiso 1 1 calc R U
C52 C 0.2698(5) 0.3562(5) 1.1108(4) 0.041(2) Uani 1 1 d . .
C53 C 0.2308(6) 0.3470(5) 1.1610(5) 0.052(2) Uani 1 1 d . .
H53 H 0.2010 0.3816 1.1776 0.063 Uiso 1 1 calc R U
C54 C 0.2358(6) 0.2889(6) 1.1855(5) 0.063(3) Uani 1 1 d . .
H54 H 0.2073 0.2841 1.2185 0.075 Uiso 1 1 calc R U
C56 C 0.7142(10) 0.1202(8) 0.9493(7) 0.108(5) Uani 1 1 d . .
H56 H 0.7567 0.1171 0.9859 0.129 Uiso 1 1 calc R U
C57 C 0.6302(10) 0.0825(8) 0.9354(7) 0.118(5) Uani 1 1 d . .
H57 H 0.6134 0.0570 0.9652 0.142 Uiso 1 1 calc R U
C58 C 0.5638(8) 0.0793(8) 0.8760(5) 0.103(5) Uani 1 1 d . .
H58 H 0.5056 0.0510 0.8661 0.124 Uiso 1 1 calc R U
C59 C 0.2433(11) -0.0201(8) 0.5954(7) 0.094(4) Uani 1 1 d . U
H59 H 0.2230 -0.0062 0.5565 0.113 Uiso 1 1 calc R U
C60 C 0.3314(9) -0.0718(6) 0.6500(12) 0.094(5) Uani 1 1 d . .
H60 H 0.3771 -0.0967 0.6516 0.113 Uiso 1 1 calc R U
C61 C 0.3024(12) -0.0634(9) 0.7018(9) 0.102(6) Uani 1 1 d . .
H61 H 0.3278 -0.0800 0.7379 0.122 Uiso 1 1 calc R U
C62 C 0.4419(6) 0.6334(5) 0.6014(4) 0.044(2) Uani 1 1 d . .
C63 C 0.5288(6) 0.6809(5) 0.6239(4) 0.047(2) Uani 1 1 d . .
C64 C 0.5598(5) 0.7362(5) 0.6889(4) 0.040(2) Uani 1 1 d . .
C65 C 0.5557(7) 0.6221(7) 0.5199(5) 0.074(3) Uani 1 1 d . .
H65 H 0.5937 0.6165 0.4927 0.089 Uiso 1 1 calc R U
C66 C 0.4693(7) 0.5807(6) 0.4995(5) 0.072(3) Uani 1 1 d . .
H66 H 0.4480 0.5485 0.4570 0.086 Uiso 1 1 calc R U
C67 C 0.4138(6) 0.5851(5) 0.5393(4) 0.052(2) Uani 1 1 d . .
H67 H 0.3560 0.5551 0.5241 0.062 Uiso 1 1 calc R U
C68 C 0.2020(8) 0.4297(12) 0.3730(9) 0.135(7) Uani 1 1 d . .
C69 C 0.4831(8) 0.5456(12) 0.3192(5) 0.129(7) Uani 1 1 d . .
H69A H 0.5310 0.5368 0.3516 0.155 Uiso 1 1 calc R U
H69B H 0.4268 0.5191 0.3230 0.155 Uiso 1 1 calc R U
O32 O 0.4915(5) 0.5181(7) 0.2528(4) 0.124(4) Uani 1 1 d . .
C71 C 0.4922(12) 0.4338(7) 0.2357(11) 0.179(11) Uani 1 1 d . .
H71A H 0.4330 0.4029 0.2285 0.215 Uiso 1 1 calc R U
H71B H 0.5331 0.4230 0.2717 0.215 Uiso 1 1 calc R U
C144 C 0.4951(5) 0.1456(5) 0.6640(4) 0.043(2) Uani 1 1 d . .
C142 C 0.3084(12) -0.0518(9) 0.5971(10) 0.110(6) Uani 1 1 d D .
C141 C 0.2311(18) -0.0284(11) 0.7029(11) 0.143(9) Uani 1 1 d . .
C140 C 0.9098(13) 0.8852(13) 0.9056(11) 0.221(12) Uani 1 1 d . .
H14A H 0.9017 0.9128 0.9461 0.332 Uiso 1 1 calc R U
H14B H 0.9721 0.8958 0.9076 0.332 Uiso 1 1 calc R U
H14C H 0.8882 0.8327 0.9002 0.332 Uiso 1 1 calc R U
C143 C 0.181(3) -0.013(3) 0.743(2) 0.326(18) Uiso 1 1 d D U
C148 C 0.3614(14) -0.0621(11) 0.5416(10) 0.207(11) Uani 1 1 d D .
H14D H 0.3342 -0.0440 0.5052 0.311 Uiso 1 1 calc R U
H14E H 0.3593 -0.1141 0.5257 0.311 Uiso 1 1 calc R U
H14F H 0.4223 -0.0344 0.5605 0.311 Uiso 1 1 calc R U
C150 C 0.7380(8) 0.1647(7) 0.9085(6) 0.093(4) Uani 1 1 d . .
H150 H 0.7950 0.1959 0.9206 0.111 Uiso 1 1 calc R U
C151 C 0.6777(7) 0.1627(5) 0.8506(5) 0.060(3) Uani 1 1 d . .
C155 C 0.9256(15) 0.1903(14) 0.6715(12) 0.177(8) Uani 1 1 d . U
H155 H 0.9178 0.1447 0.6868 0.213 Uiso 1 1 calc R U
C156 C 0.6787(12) 0.9635(14) 0.6857(12) 0.201(12) Uani 1 1 d . .
H156 H 0.6827 0.9249 0.6486 0.242 Uiso 1 1 calc R U
C163 C 0.8612(15) 0.1843(14) 0.6159(12) 0.206(9) Uani 1 1 d . U
H16A H 0.8541 0.1378 0.5842 0.308 Uiso 1 1 calc R U
H16B H 0.8776 0.2250 0.5971 0.308 Uiso 1 1 calc R U
H16C H 0.8059 0.1859 0.6269 0.308 Uiso 1 1 calc R U
C164 C 0.5902(13) 0.9457(10) 0.6795(10) 0.173(9) Uani 1 1 d . .
H16D H 0.5742 0.8984 0.6892 0.260 Uiso 1 1 calc R U
H16E H 0.5580 0.9425 0.6349 0.260 Uiso 1 1 calc R U
H16F H 0.5756 0.9835 0.7101 0.260 Uiso 1 1 calc R U
C162 C 1.0148(12) 0.2057(12) 0.6485(10) 0.185(8) Uani 1 1 d . U
H16G H 1.0652 0.2101 0.6850 0.277 Uiso 1 1 calc R U
H16H H 1.0207 0.2512 0.6347 0.277 Uiso 1 1 calc R U
H16I H 1.0120 0.1649 0.6120 0.277 Uiso 1 1 calc R U
C174 C 0.123(2) 0.046(2) 0.7416(18) 0.308(16) Uiso 1 1 d D U
C175 C 0.141(5) -0.088(3) 0.755(4) 0.59(4) Uiso 1 1 d D U

loop_
_atom_site_aniso_label
_atom_site_aniso_U_11
_atom_site_aniso_U_22
_atom_site_aniso_U_33
_atom_site_aniso_U_23
_atom_site_aniso_U_13
_atom_site_aniso_U_12
O7 0.044(4) 0.049(4) 0.045(4) 0.013(3) -0.001(3) 0.003(3)
Ru2 0.0309(4) 0.0576(6) 0.0949(7) 0.0044(5) 0.0128(4) 0.0093(4)
Ru3 0.0341(4) 0.0550(5) 0.0500(5) 0.0261(4) 0.0086(3) 0.0104(3)
Ru4 0.0402(4) 0.0443(5) 0.0611(5) 0.0142(4) 0.0066(4) 0.0040(3)
C120 0.028(4) 0.076(7) 0.035(5) 0.016(5) 0.009(4) 0.006(4)
O1 0.037(3) 0.057(4) 0.044(3) 0.018(3) 0.011(3) 0.011(3)
Ru9 0.0436(5) 0.0559(5) 0.0603(5) 0.0212(4) 0.0059(4) 0.0041(4)
O4 0.044(4) 0.051(4) 0.039(3) 0.009(3) 0.007(3) 0.005(3)
S5 0.064(2) 0.149(4) 0.086(2) 0.049(2) 0.0224(18) 0.026(2)
O5 0.042(4) 0.065(4) 0.081(5) 0.023(4) -0.003(3) 0.005(3)
C137 0.039(7) 0.168(15) 0.151(14) -0.020(12) 0.002(8) 0.001(8)
C134 0.083(8) 0.058(7) 0.107(9) 0.046(7) 0.023(7) 0.010(6)
C135 0.167(16) 0.082(10) 0.199(18) 0.051(11) -0.033(13) 0.049(10)
C136 0.119(12) 0.114(11) 0.112(11) 0.067(9) 0.013(9) -0.011(9)
O2 0.044(4) 0.049(4) 0.052(4) 0.011(3) 0.016(3) 0.009(3)
O8 0.043(4) 0.047(4) 0.056(4) 0.019(3) 0.003(3) 0.009(3)
C133 0.027(6) 0.051(8) 0.24(2) -0.005(11) 0.003(9) -0.005(5)
O6 0.041(4) 0.068(4) 0.067(4) 0.006(3) 0.020(3) 0.012(3)
F10 0.241(15) 0.281(17) 0.283(17) -0.158(15) 0.055(13) 0.099(13)
F11 0.067(6) 0.298(15) 0.317(16) 0.184(13) 0.023(8) 0.042(7)
F12 0.106(7) 0.155(9) 0.232(12) 0.067(8) -0.021(7) 0.030(6)
C170 0.181(19) 0.21(2) 0.121(14) -0.005(14) 0.042(13) 0.134(17)
C171 0.092(10) 0.151(15) 0.069(9) -0.030(9) 0.006(8) 0.003(9)
O31 0.113(10) 0.45(3) 0.127(11) 0.071(15) 0.030(8) -0.050(14)
C131 0.125(15) 0.105(13) 0.36(3) -0.077(16) 0.146(18) 0.026(10)
N1 0.031(4) 0.059(5) 0.058(5) 0.009(4) 0.013(3) 0.022(4)
C159 0.19(2) 0.192(19) 0.27(2) 0.182(19) 0.105(18) 0.095(16)
C106 0.037(5) 0.066(7) 0.051(6) 0.013(5) 0.021(4) 0.019(5)
C105 0.043(5) 0.063(6) 0.034(5) 0.012(5) 0.004(4) 0.003(5)
C113 0.034(5) 0.051(5) 0.027(5) 0.004(4) -0.005(4) 0.003(4)
C114 0.046(5) 0.056(6) 0.038(5) 0.015(5) 0.016(4) 0.007(5)
C115 0.040(5) 0.075(7) 0.044(6) 0.014(5) 0.010(4) 0.010(5)
C103 0.038(5) 0.077(7) 0.041(5) 0.031(5) 0.018(4) 0.032(5)
C121 0.027(5) 0.098(9) 0.070(7) 0.039(7) 0.007(5) 0.007(5)
C100 0.038(5) 0.065(6) 0.039(5) 0.017(5) 0.008(4) 0.013(5)
N2 0.045(4) 0.037(4) 0.041(4) 0.006(4) 0.011(3) 0.016(3)
C107 0.063(6) 0.048(6) 0.036(5) 0.007(5) 0.009(4) 0.018(5)
C110 0.051(6) 0.071(7) 0.033(5) 0.018(5) 0.008(4) 0.017(5)
C109 0.041(5) 0.075(7) 0.033(5) 0.019(5) -0.001(4) 0.020(5)
C108 0.060(6) 0.045(6) 0.051(6) 0.019(5) 0.015(5) 0.017(5)
C158 0.039(5) 0.065(7) 0.059(6) 0.023(5) 0.021(5) 0.008(5)
C101 0.040(5) 0.058(6) 0.050(6) 0.021(5) 0.009(4) 0.011(5)
C102 0.036(5) 0.057(6) 0.039(5) 0.017(4) 0.016(4) 0.020(4)
O18 0.070(6) 0.168(9) 0.132(8) 0.078(7) 0.013(5) 0.003(6)
O19 0.042(5) 0.55(3) 0.230(14) 0.291(18) -0.017(7) -0.032(10)
O20 0.302(19) 0.208(14) 0.236(15) 0.092(12) 0.212(15) 0.150(13)
C122 0.035(6) 0.084(10) 0.097(10) -0.018(8) 0.001(6) -0.008(6)
C123 0.054(6) 0.105(8) 0.120(8) -0.009(6) 0.037(6) 0.011(5)
C116 0.037(5) 0.052(6) 0.045(6) 0.024(5) 0.012(4) 0.015(4)
C112 0.032(4) 0.041(5) 0.034(5) 0.006(4) 0.005(4) 0.006(4)
C111 0.038(5) 0.067(7) 0.041(5) 0.032(5) 0.001(4) 0.008(5)
C1 0.044(5) 0.040(5) 0.060(6) 0.011(5) 0.009(5) 0.011(4)
C2 0.055(6) 0.040(5) 0.046(5) 0.011(4) 0.019(5) 0.019(4)
C3 0.047(6) 0.057(6) 0.077(8) 0.021(6) 0.015(5) 0.000(5)
C4 0.085(9) 0.087(8) 0.076(8) 0.043(7) 0.034(7) 0.019(7)
C5 0.066(8) 0.089(9) 0.075(8) 0.039(7) 0.011(6) 0.009(7)
C6 0.048(6) 0.060(6) 0.068(7) 0.028(6) 0.005(5) 0.011(5)
C7 0.033(5) 0.043(5) 0.059(6) -0.004(5) 0.014(4) 0.005(4)
C8 0.030(5) 0.035(5) 0.063(6) 0.000(4) -0.002(4) 0.008(4)
C9 0.043(5) 0.035(5) 0.052(6) 0.011(4) 0.009(4) 0.016(4)
C10 0.044(5) 0.017(4) 0.060(6) 0.002(4) 0.007(4) 0.010(4)
C11 0.055(6) 0.049(6) 0.061(6) 0.020(5) 0.005(5) 0.005(5)
C13 0.049(6) 0.036(5) 0.074(7) 0.008(5) 0.010(5) 0.022(5)
C14 0.030(6) 0.080(9) 0.124(11) 0.014(9) 0.029(7) -0.005(5)
C15 0.049(5) 0.100(7) 0.102(7) 0.019(6) 0.010(5) 0.021(5)
C16 0.054(6) 0.093(7) 0.117(7) 0.012(6) 0.022(6) 0.023(5)
C17 0.060(6) 0.143(8) 0.101(7) 0.037(7) 0.033(5) 0.014(6)
C18 0.036(5) 0.080(7) 0.067(7) 0.039(6) 0.020(5) 0.011(5)
C19 0.047(5) 0.059(7) 0.048(6) 0.017(5) 0.007(5) 0.007(5)
N4 0.059(5) 0.049(5) 0.033(4) 0.007(4) 0.021(3) 0.021(4)
C21 0.038(5) 0.061(6) 0.037(5) 0.022(5) 0.006(4) 0.018(5)
C22 0.035(5) 0.055(6) 0.025(5) 0.016(4) 0.011(4) 0.017(4)
N3 0.048(4) 0.046(5) 0.033(4) 0.015(3) 0.012(3) 0.025(4)
C104 0.038(5) 0.055(6) 0.069(7) 0.018(5) 0.022(5) 0.021(4)
N6 0.037(4) 0.055(5) 0.042(4) 0.024(4) 0.017(3) 0.019(4)
C26 0.027(5) 0.075(7) 0.054(6) 0.011(5) -0.012(4) 0.004(5)
C27 0.044(6) 0.089(9) 0.064(7) 0.054(7) -0.004(5) 0.005(6)
C28 0.054(6) 0.070(7) 0.056(6) 0.029(6) 0.011(5) 0.020(5)
C29 0.041(5) 0.068(7) 0.083(8) 0.029(6) 0.013(5) 0.023(5)
C30 0.029(5) 0.072(7) 0.061(7) 0.017(6) -0.004(5) 0.015(5)
C31 0.073(8) 0.072(8) 0.098(9) 0.036(7) -0.012(7) 0.014(6)
C32 0.037(5) 0.054(6) 0.052(6) 0.042(5) 0.019(4) 0.018(5)
C33 0.044(5) 0.024(4) 0.019(4) 0.011(3) 0.005(3) 0.001(4)
C34 0.038(5) 0.042(5) 0.039(5) 0.023(4) 0.008(4) 0.019(4)
C35 0.059(6) 0.038(5) 0.047(6) 0.021(5) 0.007(5) 0.024(5)
C36 0.066(7) 0.057(6) 0.055(6) 0.018(5) 0.033(5) 0.021(5)
C37 0.099(9) 0.060(7) 0.067(7) 0.006(6) 0.039(7) 0.011(6)
C38 0.126(12) 0.099(10) 0.088(10) 0.005(8) 0.061(9) 0.026(10)
C39 0.096(10) 0.087(10) 0.101(10) 0.009(8) 0.052(8) 0.019(8)
C40 0.062(7) 0.072(8) 0.090(9) 0.015(7) 0.035(6) -0.001(6)
C41 0.050(6) 0.058(6) 0.034(5) 0.008(5) 0.019(4) 0.010(5)
C42 0.045(5) 0.045(5) 0.048(5) 0.029(5) 0.025(4) 0.012(4)
O3 0.048(4) 0.052(4) 0.055(4) 0.015(3) 0.007(3) 0.004(3)
C44 0.107(12) 0.113(12) 0.073(9) 0.000(9) 0.042(9) -0.063(10)
C45 0.058(9) 0.107(13) 0.185(19) -0.010(14) 0.030(12) -0.006(8)
C46 0.079(9) 0.068(9) 0.118(13) 0.024(9) -0.009(9) 0.007(7)
C47 0.090(9) 0.079(9) 0.063(8) 0.005(7) -0.016(7) -0.039(8)
C48 0.070(8) 0.043(7) 0.118(11) 0.034(7) 0.026(8) -0.003(5)
C49 0.108(10) 0.068(8) 0.081(10) 0.034(7) 0.056(8) 0.013(7)
N5 0.060(5) 0.061(5) 0.045(5) 0.018(4) 0.018(4) 0.020(4)
C51 0.039(5) 0.073(7) 0.029(5) 0.011(5) 0.004(4) 0.019(5)
C52 0.038(5) 0.063(6) 0.020(4) 0.008(4) 0.005(4) 0.012(4)
C53 0.063(6) 0.054(6) 0.055(6) 0.022(5) 0.025(5) 0.030(5)
C54 0.055(6) 0.084(8) 0.061(7) 0.022(6) 0.035(5) 0.019(6)
C56 0.105(11) 0.103(11) 0.086(10) 0.039(8) -0.016(8) -0.012(9)
C57 0.113(11) 0.119(11) 0.092(10) 0.063(9) -0.014(9) -0.037(9)
C58 0.080(8) 0.134(11) 0.061(8) 0.050(8) -0.027(6) -0.030(8)
C59 0.080(7) 0.081(7) 0.094(7) 0.013(6) 0.002(6) -0.011(6)
C60 0.085(10) 0.031(7) 0.132(15) 0.005(9) -0.014(11) 0.004(6)
C61 0.116(13) 0.087(11) 0.072(10) 0.050(9) -0.013(9) -0.040(9)
C62 0.046(5) 0.054(6) 0.043(6) 0.023(5) 0.015(4) 0.022(5)
C63 0.049(6) 0.061(6) 0.044(6) 0.024(5) 0.019(4) 0.023(5)
C64 0.031(5) 0.051(5) 0.037(5) 0.021(4) -0.003(4) 0.007(4)
C65 0.057(7) 0.108(9) 0.056(7) 0.005(7) 0.018(5) 0.035(7)
C66 0.067(7) 0.092(8) 0.055(7) 0.008(6) 0.027(6) 0.018(6)
C67 0.050(6) 0.056(6) 0.048(6) 0.010(5) 0.015(5) 0.013(5)
C68 0.028(7) 0.195(19) 0.150(15) 0.008(14) 0.013(8) -0.001(9)
C69 0.051(7) 0.30(2) 0.024(6) 0.013(9) 0.013(5) 0.038(10)
O32 0.059(5) 0.210(12) 0.083(7) 0.032(7) 0.003(4) 0.008(6)
C71 0.152(16) 0.041(9) 0.26(2) 0.031(11) -0.087(16) -0.005(9)
C144 0.036(5) 0.035(5) 0.050(6) 0.006(4) 0.001(4) 0.008(4)
C142 0.092(12) 0.066(10) 0.122(14) -0.055(10) 0.048(11) -0.035(8)
C141 0.17(2) 0.106(14) 0.132(16) -0.006(12) 0.115(16) -0.059(13)
C140 0.142(17) 0.24(3) 0.26(3) 0.14(2) -0.048(17) 0.025(16)
C148 0.22(2) 0.158(19) 0.18(2) -0.051(16) -0.007(18) 0.056(17)
C150 0.076(8) 0.086(9) 0.092(9) 0.034(8) -0.011(7) -0.009(7)
C151 0.059(6) 0.048(6) 0.064(7) 0.020(5) -0.002(5) 0.003(5)
C155 0.167(11) 0.193(11) 0.174(11) 0.035(8) 0.053(8) 0.054(8)
C156 0.087(12) 0.28(3) 0.24(2) 0.19(2) -0.020(14) -0.018(15)
C163 0.187(15) 0.223(16) 0.211(16) 0.021(13) 0.082(13) 0.065(13)
C164 0.153(18) 0.147(16) 0.21(2) 0.101(16) -0.014(16) 0.015(14)
C162 0.132(12) 0.219(15) 0.199(14) -0.004(11) 0.091(11) 0.045(11)

loop_
_atom_type_symbol
_atom_type_description
_atom_type_scat_dispersion_real
_atom_type_scat_dispersion_imag
_atom_type_scat_source
C C 0.0033 0.0016 'International Tables Vol C Tables 4.2.6.8 and 6.1.1.4'
N N 0.0061 0.0033 'International Tables Vol C Tables 4.2.6.8 and 6.1.1.4'
O O 0.0106 0.0060 'International Tables Vol C Tables 4.2.6.8 and 6.1.1.4'
F F 0.0171 0.0103 'International Tables Vol C Tables 4.2.6.8 and 6.1.1.4'
S S 0.1246 0.1234 'International Tables Vol C Tables 4.2.6.8 and 6.1.1.4'
Ru Ru -1.2594 0.8363 'International Tables Vol C Tables 4.2.6.8 and 6.1.1.4'
H H 0.0000 0.0000 'International Tables Vol C Tables 4.2.6.8 and 6.1.1.4'

loop_
_geom_angle_atom_site_label_1
_geom_angle_atom_site_label_2
_geom_angle_atom_site_label_3
_geom_angle
_geom_angle_site_symmetry_1
_geom_angle_site_symmetry_3
C144 O7 Ru4 131.2(5) . .
O5 Ru2 O6 85.2(3) . .
O5 Ru2 N1 82.9(3) . .
O6 Ru2 N1 84.6(3) . .
O5 Ru2 C17 155.6(5) . .
O6 Ru2 C17 91.9(4) . .
N1 Ru2 C17 121.0(5) . .
O5 Ru2 C15 94.9(4) . .
O6 Ru2 C15 156.6(4) . .
N1 Ru2 C15 118.7(4) . .
C17 Ru2 C15 78.4(5) . .
O5 Ru2 C16 95.2(4) . .
O6 Ru2 C16 120.2(4) . .
N1 Ru2 C16 155.0(5) . .
C17 Ru2 C16 65.5(6) . .
C15 Ru2 C16 36.4(4) . .
O5 Ru2 C14 154.9(5) . .
O6 Ru2 C14 119.1(5) . .
N1 Ru2 C14 92.7(4) . .
C17 Ru2 C14 40.1(5) . .
C15 Ru2 C14 65.6(5) . .
C16 Ru2 C14 78.5(5) . .
O5 Ru2 C123 118.3(5) . .
O6 Ru2 C123 94.3(4) . .
N1 Ru2 C123 158.7(5) . .
C17 Ru2 C123 37.7(5) . .
C15 Ru2 C123 65.0(5) . .
C16 Ru2 C123 35.0(5) . .
C14 Ru2 C123 69.2(5) . .
O5 Ru2 C122 120.0(5) . .
O6 Ru2 C122 154.1(5) . .
N1 Ru2 C122 92.4(4) . .
C17 Ru2 C122 67.6(5) . .
C15 Ru2 C122 37.6(5) . .
C16 Ru2 C122 66.9(5) . .
C14 Ru2 C122 35.2(4) . .
C123 Ru2 C122 79.3(5) . .
O2 Ru3 O1 85.4(2) . .
O2 Ru3 N6 85.3(3) . .
O1 Ru3 N6 86.1(2) . .
O2 Ru3 C29 89.3(3) . .
O1 Ru3 C29 145.2(3) . .
N6 Ru3 C29 127.8(3) . .
O2 Ru3 C27 126.7(4) . .
O1 Ru3 C27 89.5(3) . .
N6 Ru3 C27 147.2(4) . .
C29 Ru3 C27 66.6(4) . .
O2 Ru3 C121 110.9(4) . .
O1 Ru3 C121 163.7(4) . .
N6 Ru3 C121 96.9(3) . .
C29 Ru3 C121 38.3(4) . .
C27 Ru3 C121 79.3(4) . .
O2 Ru3 C26 163.9(3) . .
O1 Ru3 C26 97.5(3) . .
N6 Ru3 C26 110.6(3) . .
C29 Ru3 C26 79.3(4) . .
C27 Ru3 C26 38.0(4) . .
C121 Ru3 C26 66.4(4) . .
O2 Ru3 C28 95.6(3) . .
O1 Ru3 C28 109.0(3) . .
N6 Ru3 C28 165.0(3) . .
C29 Ru3 C28 37.4(4) . .
C27 Ru3 C28 37.3(4) . .
C121 Ru3 C28 68.7(4) . .
C26 Ru3 C28 68.4(4) . .
O2 Ru3 C30 146.9(3) . .
O1 Ru3 C30 126.9(3) . .
N6 Ru3 C30 89.2(3) . .
C29 Ru3 C30 68.6(4) . .
C27 Ru3 C30 67.9(4) . .
C121 Ru3 C30 37.5(4) . .
C26 Ru3 C30 36.7(4) . .
C28 Ru3 C30 81.8(4) . .
O8 Ru4 O7 85.2(2) . .
O8 Ru4 C133 151.8(8) . .
O7 Ru4 C133 122.5(7) . .
O8 Ru4 N2 84.5(2) . .
O7 Ru4 N2 81.9(3) . .
C133 Ru4 N2 93.3(4) . .
O8 Ru4 C59 158.9(6) . .
O7 Ru4 C59 95.7(5) . .
C133 Ru4 C59 36.9(6) . .
N2 Ru4 C59 116.5(6) . .
O8 Ru4 C141 111.5(8) . .
O7 Ru4 C141 163.3(8) . .
C133 Ru4 C141 41.1(7) . .
N2 Ru4 C141 100.0(7) . .
C59 Ru4 C141 68.4(7) . .
O8 Ru4 C61 91.1(4) . .
O7 Ru4 C61 145.0(8) . .
C133 Ru4 C61 69.7(6) . .
N2 Ru4 C61 132.4(7) . .
C59 Ru4 C61 76.1(5) . .
C141 Ru4 C61 38.8(7) . .
O8 Ru4 C60 100.0(5) . .
O7 Ru4 C60 111.5(7) . .
C133 Ru4 C60 76.4(5) . .
N2 Ru4 C60 166.0(6) . .
C59 Ru4 C60 60.0(6) . .
C141 Ru4 C60 66.0(7) . .
C61 Ru4 C60 35.1(6) . .
O8 Ru4 C142 124.9(6) . .
O7 Ru4 C142 89.5(5) . .
C133 Ru4 C142 66.2(6) . .
N2 Ru4 C142 148.7(7) . .
C59 Ru4 C142 34.3(6) . .
C141 Ru4 C142 80.3(6) . .
C61 Ru4 C142 64.4(6) . .
C60 Ru4 C142 33.7(6) . .
N4 C120 C105 123.4(8) 2_667 .
N4 C120 C18 122.9(8) 2_667 .
C105 C120 C18 113.6(9) . .
C32 O1 Ru3 130.0(5) . .
O3 Ru9 O4 85.2(2) . .
O3 Ru9 N5 84.9(3) . 2_667
O4 Ru9 N5 83.9(3) . 2_667
O3 Ru9 C47 100.0(5) . .
O4 Ru9 C47 167.0(4) . .
N5 Ru9 C47 108.3(4) 2_667 .
O3 Ru9 C48 89.6(4) . .
O4 Ru9 C48 130.7(4) . .
N5 Ru9 C48 144.3(5) 2_667 .
C47 Ru9 C48 38.2(5) . .
O3 Ru9 C44 141.4(6) . .
O4 Ru9 C44 89.9(4) . .
N5 Ru9 C44 132.6(7) 2_667 .
C47 Ru9 C44 78.5(5) . .
C48 Ru9 C44 65.2(6) . .
O3 Ru9 C49 106.8(4) . .
O4 Ru9 C49 101.2(4) . .
N5 Ru9 C49 167.5(4) 2_667 .
C47 Ru9 C49 65.9(5) . .
C48 Ru9 C49 34.8(4) . .
C44 Ru9 C49 37.0(5) . .
O3 Ru9 C45 164.7(6) . .
O4 Ru9 C45 109.8(6) . .
N5 Ru9 C45 99.4(6) 2_667 .
C47 Ru9 C45 64.7(6) . .
C48 Ru9 C45 78.3(6) . .
C44 Ru9 C45 39.7(6) . .
C49 Ru9 C45 68.1(6) . .
O3 Ru9 C46 131.9(6) . .
O4 Ru9 C46 141.9(6) . .
N5 Ru9 C46 90.1(4) 2_667 .
C47 Ru9 C46 37.3(5) . .
C48 Ru9 C46 67.8(5) . .
C44 Ru9 C46 66.9(6) . .
C49 Ru9 C46 78.8(5) . .
C45 Ru9 C46 34.3(6) . .
C64 O4 Ru9 129.9(5) . .
O20 S5 O19 111.4(11) . .
O20 S5 O18 119.2(9) . .
O19 S5 O18 113.0(6) . .
O20 S5 C68 109.6(9) . .
O19 S5 C68 100.5(10) . .
O18 S5 C68 100.7(6) . .
C13 O5 Ru2 132.2(6) . .
C122 C137 H13A 109.5 . .
C122 C137 H13B 109.5 . .
H13A C137 H13B 109.5 . .
C122 C137 H13C 109.5 . .
H13A C137 H13C 109.5 . .
H13B C137 H13C 109.5 . .
C31 C135 H13D 109.5 . .
C31 C135 H13E 109.5 . .
H13D C135 H13E 109.5 . .
C31 C135 H13F 109.5 . .
H13D C135 H13F 109.5 . .
H13E C135 H13F 109.5 . .
C31 C136 H13G 109.5 . .
C31 C136 H13H 109.5 . .
H13G C136 H13H 109.5 . .
C31 C136 H13I 109.5 . .
H13G C136 H13I 109.5 . .
H13H C136 H13I 109.5 . .
C42 O2 Ru3 132.0(5) . .
C10 O8 Ru4 130.5(5) . .
C59 C133 C141 115.2(14) . .
C59 C133 Ru4 71.9(7) . .
C141 C133 Ru4 69.9(8) . .
C59 C133 H133 122.4 . .
C141 C133 H133 122.4 . .
Ru4 C133 H133 127.6 . .
C7 O6 Ru2 130.5(6) . .
C69 C170 H17A 109.5 . .
C69 C170 H17B 109.5 . .
H17A C170 H17B 109.5 . .
C69 C170 H17C 109.5 . .
H17A C170 H17C 109.5 . .
H17B C170 H17C 109.5 . .
C71 C171 H17D 109.5 . .
C71 C171 H17E 109.5 . .
H17D C171 H17E 109.5 . .
C71 C171 H17F 109.5 . .
H17D C171 H17F 109.5 . .
H17E C171 H17F 109.5 . .
C106 N1 C19 117.1(8) . .
C106 N1 Ru2 121.1(6) . .
C19 N1 Ru2 120.5(6) . .
C156 C159 H15A 109.5 . .
C156 C159 H15B 109.5 . .
H15A C159 H15B 109.5 . .
C156 C159 H15C 109.5 . .
H15A C159 H15C 109.5 . .
H15B C159 H15C 109.5 . .
N1 C106 C18 123.5(9) . .
N1 C106 H106 118.3 . .
C18 C106 H106 118.3 . .
C19 C105 C120 121.0(8) . .
C19 C105 H105 119.5 . .
C120 C105 H105 119.5 . .
C22 C113 C116 120.0(7) . .
C22 C113 H113 120.0 . .
C116 C113 H113 120.0 . .
C22 C114 C115 120.4(8) . .
C22 C114 H114 119.8 . .
C115 C114 H114 119.8 . .
C21 C115 C114 118.6(9) . .
C21 C115 H115 120.7 . .
C114 C115 H115 120.7 . .
C104 C103 C112 119.7(8) . .
C104 C103 H103 120.1 . .
C112 C103 H103 120.1 . .
C30 C121 C29 120.7(10) . .
C30 C121 Ru3 72.4(5) . .
C29 C121 Ru3 70.3(5) . .
C30 C121 H121 119.7 . .
C29 C121 H121 119.7 . .
Ru3 C121 H121 130.3 . .
C52 C100 C51 120.3(8) . .
C52 C100 H100 119.8 . .
C51 C100 H100 119.8 . .
C107 N2 C108 116.3(7) . .
C107 N2 Ru4 121.5(6) . .
C108 N2 Ru4 122.1(6) . .
N2 C107 C110 126.4(8) . .
N2 C107 H107 116.8 . .
C110 C107 H107 116.8 . .
C107 C110 C111 118.9(8) . .
C107 C110 H110 120.5 . .
C111 C110 H110 120.5 . .
C108 C109 C111 122.3(8) . .
C108 C109 H109 118.9 . .
C111 C109 H109 118.9 . .
C109 C108 N2 122.4(8) . .
C109 C108 H108 118.8 . .
N2 C108 H108 118.8 . .
C65 C158 C63 121.0(9) . .
C65 C158 H158 119.5 . .
C63 C158 H158 119.5 . .
N6 C101 C102 124.1(8) . .
N6 C101 H101 118.0 . .
C102 C101 H101 118.0 . .
C101 C102 C112 120.0(8) . .
C101 C102 H102 120.0 . .
C112 C102 H102 120.0 . .
C14 C122 C15 117.5(12) . .
C14 C122 C137 119.4(14) . .
C15 C122 C137 122.9(15) . .
C14 C122 Ru2 70.5(7) . .
C15 C122 Ru2 68.6(6) . .
C137 C122 Ru2 128.1(8) . .
C16 C123 C17 118.0(14) . .
C16 C123 C155 113.0(16) . .
C17 C123 C155 129.0(17) . .
C16 C123 Ru2 71.0(8) . .
C17 C123 Ru2 68.7(7) . .
C155 C123 Ru2 131.2(11) . .
C21 C116 C113 119.5(8) . .
C21 C116 H116 120.3 . .
C113 C116 H116 120.3 . .
C103 C112 C102 115.9(8) . .
C103 C112 N3 120.1(7) . .
C102 C112 N3 123.8(7) . .
N3 C111 C109 122.6(8) . .
N3 C111 C110 123.8(7) . .
C109 C111 C110 113.6(9) . .
C6 C1 C2 120.4(9) . .
C6 C1 C144 120.4(8) . .
C2 C1 C144 119.3(8) . .
C3 C2 C1 118.9(8) . .
C3 C2 C7 119.1(8) . .
C1 C2 C7 122.0(8) . .
C4 C3 C2 119.6(9) . .
C4 C3 H3 120.2 . .
C2 C3 H3 120.2 . .
C3 C4 C5 120.0(10) . .
C3 C4 H4 120.0 . .
C5 C4 H4 120.0 . .
C6 C5 C4 121.8(10) . .
C6 C5 H5 119.1 . .
C4 C5 H5 119.1 . .
C5 C6 C1 119.4(9) . .
C5 C6 H6 120.3 . .
C1 C6 H6 120.3 . .
O6 C7 C8 126.7(8) . .
O6 C7 C2 115.0(8) . .
C8 C7 C2 118.3(7) . .
C13 C8 C7 120.1(8) . .
C13 C8 C9 119.9(9) . .
C7 C8 C9 119.9(8) . .
C10 C9 C144 122.5(8) . .
C10 C9 C8 118.0(8) . .
C144 C9 C8 119.4(8) . .
O8 C10 C9 125.4(8) . .
O8 C10 C11 112.5(8) . .
C9 C10 C11 122.1(8) . .
C58 C11 C151 120.2(9) . .
C58 C11 C10 120.0(9) . .
C151 C11 C10 119.7(9) . .
O5 C13 C8 124.9(9) . .
O5 C13 C151 115.4(8) . .
C8 C13 C151 119.6(9) . .
C122 C14 C17 119.6(13) . .
C122 C14 Ru2 74.3(7) . .
C17 C14 Ru2 68.6(6) . .
C122 C14 H14 120.2 . .
C17 C14 H14 120.2 . .
Ru2 C14 H14 129.1 . .
C16 C15 C122 122.2(13) . .
C16 C15 Ru2 72.3(7) . .
C122 C15 Ru2 73.8(7) . .
C16 C15 H15 118.9 . .
C122 C15 H15 118.9 . .
Ru2 C15 H15 127.1 . .
C123 C16 C15 123.2(15) . .
C123 C16 Ru2 74.0(8) . .
C15 C16 Ru2 71.3(7) . .
C123 C16 H16 118.4 . .
C15 C16 H16 118.4 . .
Ru2 C16 H16 128.8 . .
C123 C17 C14 119.3(13) . .
C123 C17 Ru2 73.6(8) . .
C14 C17 Ru2 71.3(7) . .
C123 C17 H17 120.3 . .
C14 C17 H17 120.3 . .
Ru2 C17 H17 126.6 . .
C106 C18 C120 121.0(9) . .
C106 C18 H18 119.5 . .
C120 C18 H18 119.5 . .
N1 C19 C105 123.4(9) . .
N1 C19 H19 118.3 . .
C105 C19 H19 118.3 . .
C120 N4 C52 124.4(7) 2_667 .
C120 N4 C21 117.4(7) 2_667 .
C52 N4 C21 117.9(7) . .
C116 C21 C115 121.4(8) . .
C116 C21 N4 118.1(7) . .
C115 C21 N4 120.6(8) . .
C113 C22 C114 120.1(7) . .
C113 C22 N3 119.6(7) . .
C114 C22 N3 120.3(7) . .
C111 N3 C112 123.3(7) . .
C111 N3 C22 117.0(6) . .
C112 N3 C22 119.6(7) . .
N6 C104 C103 124.3(8) . .
N6 C104 H104 117.9 . .
C103 C104 H104 117.9 . .
C101 N6 C104 115.6(7) . .
C101 N6 Ru3 121.4(6) . .
C104 N6 Ru3 122.3(6) . .
C30 C26 C27 121.0(10) . .
C30 C26 Ru3 72.2(6) . .
C27 C26 Ru3 69.9(5) . .
C30 C26 H26 119.5 . .
C27 C26 H26 119.5 . .
Ru3 C26 H26 131.2 . .
C28 C27 C26 122.7(10) . .
C28 C27 Ru3 73.0(6) . .
C26 C27 Ru3 72.1(5) . .
C28 C27 H27 118.6 . .
C26 C27 H27 118.6 . .
Ru3 C27 H27 128.8 . .
C27 C28 C29 115.8(9) . .
C27 C28 C31 123.2(10) . .
C29 C28 C31 120.9(11) . .
C27 C28 Ru3 69.7(5) . .
C29 C28 Ru3 69.6(5) . .
C31 C28 Ru3 128.3(7) . .
C28 C29 C121 122.1(10) . .
C28 C29 Ru3 73.0(6) . .
C121 C29 Ru3 71.4(5) . .
C28 C29 H29 118.9 . .
C121 C29 H29 118.9 . .
Ru3 C29 H29 129.2 . .
C26 C30 C121 117.6(10) . .
C26 C30 C134 123.0(10) . .
C121 C30 C134 119.4(10) . .
C26 C30 Ru3 71.1(5) . .
C121 C30 Ru3 70.1(5) . .
C134 C30 Ru3 127.5(6) . .
C135 C31 C136 110.8(12) . .
C135 C31 C28 111.2(10) . .
C136 C31 C28 110.3(10) . .
C135 C31 H31 108.1 . .
C136 C31 H31 108.1 . .
C28 C31 H31 108.1 . .
O1 C32 C33 126.8(7) . .
O1 C32 C62 112.7(8) . .
C33 C32 C62 120.5(8) . .
C34 C33 C32 120.1(7) . .
C34 C33 C42 120.3(7) . .
C32 C33 C42 119.5(7) . .
C35 C34 C33 121.5(8) . .
C35 C34 C64 117.4(8) . .
C33 C34 C64 121.0(7) . .
O3 C35 C34 128.8(8) . .
O3 C35 C36 113.7(8) . .
C34 C35 C36 117.5(8) . .
C41 C36 C37 119.3(9) . .
C41 C36 C35 121.0(9) . .
C37 C36 C35 119.6(9) . .
C38 C37 C36 118.8(12) . .
C38 C37 H37 120.6 . .
C36 C37 H37 120.6 . .
C37 C38 C39 123.3(13) . .
C37 C38 H38 118.3 . .
C39 C38 H38 118.3 . .
C38 C39 C40 118.4(12) . .
C38 C39 H39 120.8 . .
C40 C39 H39 120.8 . .
C39 C40 C41 120.7(10) . .
C39 C40 H40 119.7 . .
C41 C40 H40 119.7 . .
C36 C41 C40 119.2(9) . .
C36 C41 C42 121.0(8) . .
C40 C41 C42 119.7(9) . .
O2 C42 C41 116.1(7) . .
O2 C42 C33 125.5(8) . .
C41 C42 C33 118.2(7) . .
C35 O3 Ru9 130.0(6) . .
C49 C44 C45 117.9(13) . .
C49 C44 Ru9 72.0(7) . .
C45 C44 Ru9 71.3(8) . .
C49 C44 H44 121.0 . .
C45 C44 H44 121.0 . .
Ru9 C44 H44 127.6 . .
C46 C45 C44 120.5(16) . .
C46 C45 Ru9 73.7(10) . .
C44 C45 Ru9 69.0(7) . .
C46 C45 H45 119.7 . .
C44 C45 H45 119.7 . .
Ru9 C45 H45 130.1 . .
C45 C46 C47 119.1(15) . .
C45 C46 C140 124.2(19) . .
C47 C46 C140 116.1(17) . .
C45 C46 Ru9 72.0(9) . .
C47 C46 Ru9 69.1(7) . .
C140 C46 Ru9 124.1(11) . .
C46 C47 C48 120.3(13) . .
C46 C47 Ru9 73.6(8) . .
C48 C47 Ru9 70.9(6) . .
C46 C47 H47 119.8 . .
C48 C47 H47 119.8 . .
Ru9 C47 H47 127.7 . .
C49 C48 C47 120.9(13) . .
C49 C48 Ru9 73.4(7) . .
C47 C48 Ru9 70.8(7) . .
C49 C48 H48 119.6 . .
C47 C48 H48 119.6 . .
Ru9 C48 H48 128.5 . .
C48 C49 C44 121.2(14) . .
C48 C49 C156 123.3(16) . .
C44 C49 C156 115.5(17) . .
C48 C49 Ru9 71.9(7) . .
C44 C49 Ru9 71.0(7) . .
C156 C49 Ru9 127.3(10) . .
C54 N5 C51 115.1(8) . .
C54 N5 Ru9 122.3(6) . 2_667
C51 N5 Ru9 122.6(6) . 2_667
N5 C51 C100 122.4(8) . .
N5 C51 H51 118.8 . .
C100 C51 H51 118.8 . .
C100 C52 C53 116.2(8) . .
C100 C52 N4 120.0(7) . .
C53 C52 N4 123.8(8) . .
C54 C53 C52 119.8(9) . .
C54 C53 H53 120.1 . .
C52 C53 H53 120.1 . .
C53 C54 N5 126.0(9) . .
C53 C54 H54 117.0 . .
N5 C54 H54 117.0 . .
C57 C56 C150 119.1(12) . .
C57 C56 H56 120.4 . .
C150 C56 H56 120.4 . .
C56 C57 C58 122.6(12) . .
C56 C57 H57 118.7 . .
C58 C57 H57 118.7 . .
C11 C58 C57 117.0(11) . .
C11 C58 H58 121.5 . .
C57 C58 H58 121.5 . .
C142 C59 C133 129.0(16) . .
C142 C59 Ru4 77.1(9) . .
C133 C59 Ru4 71.2(8) . .
C142 C59 H59 115.5 . .
C133 C59 H59 115.5 . .
Ru4 C59 H59 129.2 . .
C142 C60 C61 130.8(16) . .
C142 C60 Ru4 76.9(9) . .
C61 C60 Ru4 72.0(9) . .
C142 C60 H60 114.6 . .
C61 C60 H60 114.6 . .
Ru4 C60 H60 129.9 . .
C60 C61 C141 118.6(14) . .
C60 C61 Ru4 72.8(7) . .
C141 C61 Ru4 70.6(8) . .
C60 C61 H61 120.7 . .
C141 C61 H61 120.7 . .
Ru4 C61 H61 127.9 . .
C67 C62 C63 120.1(8) . .
C67 C62 C32 121.6(8) . .
C63 C62 C32 118.1(8) . .
C158 C63 C62 117.8(8) . .
C158 C63 C64 120.6(8) . .
C62 C63 C64 121.6(7) . .
O4 C64 C34 128.1(8) . .
O4 C64 C63 114.2(7) . .
C34 C64 C63 117.7(7) . .
C66 C65 C158 118.3(9) . .
C66 C65 H65 120.9 . .
C158 C65 H65 120.9 . .
C67 C66 C65 122.2(10) . .
C67 C66 H66 118.9 . .
C65 C66 H66 118.9 . .
C66 C67 C62 120.6(9) . .
C66 C67 H67 119.7 . .
C62 C67 H67 119.7 . .
F10 C68 F12 103.9(16) . .
F10 C68 F11 107.1(17) . .
F12 C68 F11 97.9(14) . .
F10 C68 S5 120.7(17) . .
F12 C68 S5 110.1(12) . .
F11 C68 S5 114.1(12) . .
O32 C69 C170 109.5(14) . .
O32 C69 H69A 109.8 . .
C170 C69 H69A 109.8 . .
O32 C69 H69B 109.8 . .
C170 C69 H69B 109.8 . .
H69A C69 H69B 108.2 . .
C69 O32 C71 113.0(15) . .
O32 C71 C171 105.8(14) . .
O32 C71 H71A 110.6 . .
C171 C71 H71A 110.6 . .
O32 C71 H71B 110.6 . .
C171 C71 H71B 110.6 . .
H71A C71 H71B 108.7 . .
O7 C144 C9 125.2(8) . .
O7 C144 C1 113.7(7) . .
C9 C144 C1 121.1(7) . .
C60 C142 C59 113.0(15) . .
C60 C142 C148 121(2) . .
C59 C142 C148 125(2) . .
C60 C142 Ru4 69.4(8) . .
C59 C142 Ru4 68.5(8) . .
C148 C142 Ru4 127.7(10) . .
C143 C141 C61 137(3) . .
C143 C141 C133 110(3) . .
C61 C141 C133 113.3(13) . .
C143 C141 Ru4 129(3) . .
C61 C141 Ru4 70.6(8) . .
C133 C141 Ru4 69.0(7) . .
C46 C140 H14A 109.5 . .
C46 C140 H14B 109.5 . .
H14A C140 H14B 109.5 . .
C46 C140 H14C 109.5 . .
H14A C140 H14C 109.5 . .
H14B C140 H14C 109.5 . .
C141 C143 C175 106(4) . .
C141 C143 C174 125(4) . .
C175 C143 C174 117(5) . .
C142 C148 H14D 109.5 . .
C142 C148 H14E 109.5 . .
H14D C148 H14E 109.5 . .
C142 C148 H14F 109.5 . .
H14D C148 H14F 109.5 . .
H14E C148 H14F 109.5 . .
C151 C150 C56 120.2(11) . .
C151 C150 H150 119.9 . .
C56 C150 H150 119.9 . .
C150 C151 C11 120.4(10) . .
C150 C151 C13 118.9(10) . .
C11 C151 C13 120.7(9) . .
C163 C155 C162 103(2) . .
C163 C155 C123 117(2) . .
C162 C155 C123 99.9(16) . .
C163 C155 H155 111.9 . .
C162 C155 H155 111.9 . .
C123 C155 H155 111.9 . .
C164 C156 C159 118.7(18) . .
C164 C156 C49 117.6(16) . .
C159 C156 C49 113.6(15) . .
C164 C156 H156 100.7 . .
C159 C156 H156 100.7 . .
C49 C156 H156 100.7 . .
C155 C163 H16A 109.5 . .
C155 C163 H16B 109.5 . .
H16A C163 H16B 109.5 . .
C155 C163 H16C 109.5 . .
H16A C163 H16C 109.5 . .
H16B C163 H16C 109.5 . .
C156 C164 H16D 109.5 . .
C156 C164 H16E 109.5 . .
H16D C164 H16E 109.5 . .
C156 C164 H16F 109.5 . .
H16D C164 H16F 109.5 . .
H16E C164 H16F 109.5 . .
C155 C162 H16G 109.5 . .
C155 C162 H16H 109.5 . .
H16G C162 H16H 109.5 . .
C155 C162 H16I 109.5 . .
H16G C162 H16I 109.5 . .
H16H C162 H16I 109.5 . .

loop_
_geom_bond_atom_site_label_1
_geom_bond_atom_site_label_2
_geom_bond_distance
_geom_bond_site_symmetry_2
O7 C144 1.281(9) .
O7 Ru4 2.041(6) .
Ru2 O5 2.023(7) .
Ru2 O6 2.038(6) .
Ru2 N1 2.108(7) .
Ru2 C17 2.122(12) .
Ru2 C15 2.138(11) .
Ru2 C16 2.150(12) .
Ru2 C14 2.158(10) .
Ru2 C123 2.185(12) .
Ru2 C122 2.204(10) .
Ru3 O2 2.029(6) .
Ru3 O1 2.043(5) .
Ru3 N6 2.124(6) .
Ru3 C29 2.146(9) .
Ru3 C27 2.148(9) .
Ru3 C121 2.160(9) .
Ru3 C26 2.176(9) .
Ru3 C28 2.190(9) .
Ru3 C30 2.191(9) .
Ru4 O8 2.031(6) .
Ru4 C133 2.108(11) .
Ru4 N2 2.109(6) .
Ru4 C59 2.116(13) .
Ru4 C141 2.121(13) .
Ru4 C61 2.121(12) .
Ru4 C60 2.130(12) .
Ru4 C142 2.217(12) .
C120 N4 1.358(11) 2_667
C120 C105 1.397(12) .
C120 C18 1.445(12) .
O1 C32 1.300(10) .
Ru9 O3 2.025(6) .
Ru9 O4 2.049(6) .
Ru9 N5 2.136(7) 2_667
Ru9 C47 2.146(11) .
Ru9 C48 2.147(10) .
Ru9 C44 2.152(11) .
Ru9 C49 2.165(11) .
Ru9 C45 2.184(14) .
Ru9 C46 2.205(13) .
O4 C64 1.272(9) .
S5 O20 1.305(11) .
S5 O19 1.452(11) .
S5 O18 1.456(9) .
S5 C68 1.70(2) .
O5 C13 1.276(10) .
C137 C122 1.521(17) .
C137 H13A 0.9600 .
C137 H13B 0.9600 .
C137 H13C 0.9600 .
C134 C30 1.559(14) .
C135 C31 1.521(16) .
C135 H13D 0.9600 .
C135 H13E 0.9600 .
C135 H13F 0.9600 .
C136 C31 1.524(17) .
C136 H13G 0.9600 .
C136 H13H 0.9600 .
C136 H13I 0.9600 .
O2 C42 1.289(9) .
O8 C10 1.327(9) .
C133 C59 1.34(2) .
C133 C141 1.48(3) .
C133 H133 0.9300 .
O6 C7 1.246(10) .
F10 C68 1.270(18) .
F11 C68 1.415(17) .
F12 C68 1.414(18) .
C170 C69 1.50(2) .
C170 H17A 0.9600 .
C170 H17B 0.9600 .
C170 H17C 0.9600 .
C171 C71 1.60(3) .
C171 H17D 0.9600 .
C171 H17E 0.9600 .
C171 H17F 0.9600 .
O31 C131 1.31(3) .
N1 C106 1.327(11) .
N1 C19 1.347(11) .
C159 C156 1.51(2) .
C159 H15A 0.9600 .
C159 H15B 0.9600 .
C159 H15C 0.9600 .
C106 C18 1.360(12) .
C106 H106 0.9300 .
C105 C19 1.377(12) .
C105 H105 0.9300 .
C113 C22 1.375(11) .
C113 C116 1.398(11) .
C113 H113 0.9300 .
C114 C22 1.386(11) .
C114 C115 1.391(11) .
C114 H114 0.9300 .
C115 C21 1.389(12) .
C115 H115 0.9300 .
C103 C104 1.371(12) .
C103 C112 1.372(11) .
C103 H103 0.9300 .
C121 C30 1.400(14) .
C121 C29 1.413(14) .
C121 H121 0.9300 .
C100 C52 1.364(11) .
C100 C51 1.385(12) .
C100 H100 0.9300 .
N2 C107 1.320(10) .
N2 C108 1.365(11) .
C107 C110 1.342(12) .
C107 H107 0.9300 .
C110 C111 1.467(12) .
C110 H110 0.9300 .
C109 C108 1.361(12) .
C109 C111 1.404(11) .
C109 H109 0.9300 .
C108 H108 0.9300 .
C158 C65 1.396(13) .
C158 C63 1.399(11) .
C158 H158 0.9300 .
C101 N6 1.323(10) .
C101 C102 1.362(11) .
C101 H101 0.9300 .
C102 C112 1.392(11) .
C102 H102 0.9300 .
C122 C14 1.319(17) .
C122 C15 1.400(17) .
C123 C16 1.302(18) .
C123 C17 1.392(18) .
C123 C155 1.61(2) .
C116 C21 1.370(12) .
C116 H116 0.9300 .
C112 N3 1.408(10) .
C111 N3 1.391(11) .
C1 C6 1.379(12) .
C1 C2 1.407(12) .
C1 C144 1.469(12) .
C2 C3 1.386(12) .
C2 C7 1.476(12) .
C3 C4 1.369(14) .
C3 H3 0.9300 .
C4 C5 1.385(14) .
C4 H4 0.9300 .
C5 C6 1.336(13) .
C5 H5 0.9300 .
C6 H6 0.9300 .
C7 C8 1.455(13) .
C8 C13 1.415(12) .
C8 C9 1.482(12) .
C9 C10 1.376(12) .
C9 C144 1.426(11) .
C10 C11 1.437(12) .
C11 C58 1.380(14) .
C11 C151 1.394(13) .
C13 C151 1.426(13) .
C14 C17 1.466(18) .
C14 H14 0.9300 .
C15 C16 1.340(16) .
C15 H15 0.9300 .
C16 H16 0.9300 .
C17 H17 0.9300 .
C18 H18 0.9300 .
C19 H19 0.9300 .
N4 C120 1.358(11) 2_667
N4 C52 1.397(11) .
N4 C21 1.459(10) .
C22 N3 1.422(9) .
C104 N6 1.327(11) .
C104 H104 0.9300 .
C26 C30 1.376(13) .
C26 C27 1.407(13) .
C26 H26 0.9300 .
C27 C28 1.389(14) .
C27 H27 0.9300 .
C28 C29 1.392(13) .
C28 C31 1.533(15) .
C29 H29 0.9300 .
C31 H31 0.9800 .
C32 C33 1.428(11) .
C32 C62 1.457(11) .
C33 C34 1.415(11) .
C33 C42 1.451(11) .
C34 C35 1.410(12) .
C34 C64 1.437(11) .
C35 O3 1.286(10) .
C35 C36 1.479(12) .
C36 C41 1.380(12) .
C36 C37 1.415(13) .
C37 C38 1.362(16) .
C37 H37 0.9300 .
C38 C39 1.363(17) .
C38 H38 0.9300 .
C39 C40 1.378(15) .
C39 H39 0.9300 .
C40 C41 1.418(13) .
C40 H40 0.9300 .
C41 C42 1.438(12) .
C44 C49 1.371(19) .
C44 C45 1.47(2) .
C44 H44 0.9300 .
C45 C46 1.29(2) .
C45 H45 0.9300 .
C46 C47 1.393(19) .
C46 C140 1.61(2) .
C47 C48 1.406(16) .
C47 H47 0.9300 .
C48 C49 1.289(16) .
C48 H48 0.9300 .
C49 C156 1.54(2) .
N5 C54 1.330(12) .
N5 C51 1.330(10) .
N5 Ru9 2.136(7) 2_667
C51 H51 0.9300 .
C52 C53 1.380(12) .
C53 C54 1.316(13) .
C53 H53 0.9300 .
C54 H54 0.9300 .
C56 C57 1.325(17) .
C56 C150 1.396(17) .
C56 H56 0.9300 .
C57 C58 1.439(16) .
C57 H57 0.9300 .
C58 H58 0.9300 .
C59 C142 1.28(2) .
C59 H59 0.9300 .
C60 C142 1.26(2) .
C60 C61 1.28(2) .
C60 H60 0.9300 .
C61 C141 1.41(3) .
C61 H61 0.9300 .
C62 C67 1.366(12) .
C62 C63 1.415(12) .
C63 C64 1.467(12) .
C65 C66 1.369(14) .
C65 H65 0.9300 .
C66 C67 1.354(12) .
C66 H66 0.9300 .
C67 H67 0.9300 .
C69 O32 1.450(14) .
C69 H69A 0.9700 .
C69 H69B 0.9700 .
O32 C71 1.558(16) .
C71 H71A 0.9700 .
C71 H71B 0.9700 .
C142 C148 1.600(16) .
C141 C143 1.32(5) .
C140 H14A 0.9600 .
C140 H14B 0.9600 .
C140 H14C 0.9600 .
C143 C175 1.53(2) .
C143 C174 1.564(19) .
C148 H14D 0.9600 .
C148 H14E 0.9600 .
C148 H14F 0.9600 .
C150 C151 1.372(14) .
C150 H150 0.9300 .
C155 C163 1.35(3) .
C155 C162 1.59(2) .
C155 H155 0.9800 .
C156 C164 1.35(2) .
C156 H156 0.9800 .
C163 H16A 0.9600 .
C163 H16B 0.9600 .
C163 H16C 0.9600 .
C164 H16D 0.9600 .
C164 H16E 0.9600 .
C164 H16F 0.9600 .
C162 H16G 0.9600 .
C162 H16H 0.9600 .
C162 H16I 0.9600 .

loop_
_geom_torsion_atom_site_label_1
_geom_torsion_atom_site_label_2
_geom_torsion_atom_site_label_3
_geom_torsion_atom_site_label_4
_geom_torsion
_geom_torsion_site_symmetry_1
C19 N1 C106 C18 1.8(13) .
Ru2 N1 C106 C18 -165.2(7) .
N4 C120 C105 C19 -172.5(8) 2_667
C18 C120 C105 C19 6.1(12) .
C22 C114 C115 C21 1.5(13) .
C108 N2 C107 C110 2.6(13) .
Ru4 N2 C107 C110 -179.2(7) .
N2 C107 C110 C111 -0.1(14) .
C111 C109 C108 N2 1.8(14) .
C107 N2 C108 C109 -3.5(12) .
Ru4 N2 C108 C109 178.4(7) .
N6 C101 C102 C112 1.4(13) .
C22 C113 C116 C21 -1.8(12) .
C104 C103 C112 C102 5.3(12) .
C104 C103 C112 N3 180.0(8) .
C101 C102 C112 C103 -6.1(12) .
C101 C102 C112 N3 179.5(8) .
C108 C109 C111 N3 -180.0(8) .
C108 C109 C111 C110 0.7(12) .
C107 C110 C111 N3 179.1(8) .
C107 C110 C111 C109 -1.6(12) .
C6 C1 C2 C3 0.2(13) .
C144 C1 C2 C3 -177.8(8) .
C6 C1 C2 C7 178.2(8) .
C144 C1 C2 C7 0.2(12) .
C1 C2 C3 C4 -1.2(14) .
C7 C2 C3 C4 -179.3(9) .
C2 C3 C4 C5 0.8(16) .
C3 C4 C5 C6 0.7(18) .
C4 C5 C6 C1 -1.7(17) .
C2 C1 C6 C5 1.3(14) .
C144 C1 C6 C5 179.3(9) .
Ru2 O6 C7 C8 3.5(13) .
Ru2 O6 C7 C2 -177.2(5) .
C3 C2 C7 O6 0.4(12) .
C1 C2 C7 O6 -177.7(8) .
C3 C2 C7 C8 179.8(8) .
C1 C2 C7 C8 1.7(12) .
O6 C7 C8 C13 -6.7(13) .
C2 C7 C8 C13 174.0(7) .
O6 C7 C8 C9 177.5(8) .
C2 C7 C8 C9 -1.8(12) .
C13 C8 C9 C10 0.6(12) .
C7 C8 C9 C10 176.5(7) .
C13 C8 C9 C144 -175.8(8) .
C7 C8 C9 C144 0.0(12) .
Ru4 O8 C10 C9 0.8(12) .
Ru4 O8 C10 C11 -177.1(6) .
C144 C9 C10 O8 -3.5(13) .
C8 C9 C10 O8 -179.8(7) .
C144 C9 C10 C11 174.3(8) .
C8 C9 C10 C11 -2.1(12) .
O8 C10 C11 C58 1.2(14) .
C9 C10 C11 C58 -176.8(10) .
O8 C10 C11 C151 179.0(8) .
C9 C10 C11 C151 1.0(14) .
Ru2 O5 C13 C8 3.8(14) .
Ru2 O5 C13 C151 -179.2(6) .
C7 C8 C13 O5 2.9(13) .
C9 C8 C13 O5 178.8(8) .
C7 C8 C13 C151 -173.9(8) .
C9 C8 C13 C151 1.9(12) .
C15 C122 C14 C17 -1.9(16) .
C137 C122 C14 C17 -176.9(9) .
Ru2 C122 C14 C17 -53.5(9) .
C15 C122 C14 Ru2 51.6(9) .
C137 C122 C14 Ru2 -123.4(10) .
C14 C122 C15 C16 3.6(17) .
C137 C122 C15 C16 178.4(10) .
Ru2 C122 C15 C16 56.1(10) .
C14 C122 C15 Ru2 -52.5(9) .
C137 C122 C15 Ru2 122.3(10) .
C17 C123 C16 C15 -2.3(19) .
C155 C123 C16 C15 178.3(13) .
Ru2 C123 C16 C15 -54.1(11) .
C17 C123 C16 Ru2 51.8(10) .
C155 C123 C16 Ru2 -127.6(12) .
C122 C15 C16 C123 -1.5(19) .
Ru2 C15 C16 C123 55.3(11) .
C122 C15 C16 Ru2 -56.8(10) .
C16 C123 C17 C14 3.8(17) .
C155 C123 C17 C14 -176.9(13) .
Ru2 C123 C17 C14 56.8(9) .
C16 C123 C17 Ru2 -53.0(11) .
C155 C123 C17 Ru2 126.4(15) .
C122 C14 C17 C123 -1.7(16) .
Ru2 C14 C17 C123 -57.9(10) .
C122 C14 C17 Ru2 56.2(10) .
N1 C106 C18 C120 3.9(13) .
N4 C120 C18 C106 171.0(8) 2_667
C105 C120 C18 C106 -7.6(12) .
C106 N1 C19 C105 -3.4(13) .
Ru2 N1 C19 C105 163.7(7) .
C120 C105 C19 N1 -0.9(13) .
C113 C116 C21 C115 1.6(12) .
C113 C116 C21 N4 -178.4(7) .
C114 C115 C21 C116 -1.5(13) .
C114 C115 C21 N4 178.6(8) .
C120 N4 C21 C116 -115.8(9) 2_667
C52 N4 C21 C116 58.7(10) .
C120 N4 C21 C115 64.1(10) 2_667
C52 N4 C21 C115 -121.4(9) .
C116 C113 C22 C114 1.8(12) .
C116 C113 C22 N3 -179.3(7) .
C115 C114 C22 C113 -1.6(13) .
C115 C114 C22 N3 179.4(8) .
C109 C111 N3 C112 160.3(8) .
C110 C111 N3 C112 -20.4(12) .
C109 C111 N3 C22 -22.5(12) .
C110 C111 N3 C22 156.8(8) .
C103 C112 N3 C111 157.8(8) .
C102 C112 N3 C111 -28.0(12) .
C103 C112 N3 C22 -19.3(11) .
C102 C112 N3 C22 154.9(8) .
C113 C22 N3 C111 -62.1(10) .
C114 C22 N3 C111 116.9(9) .
C113 C22 N3 C112 115.2(9) .
C114 C22 N3 C112 -65.8(10) .
C112 C103 C104 N6 0.1(14) .
C102 C101 N6 C104 4.1(12) .
C102 C101 N6 Ru3 -166.7(7) .
C103 C104 N6 C101 -4.9(13) .
C103 C104 N6 Ru3 165.8(7) .
C30 C26 C27 C28 -1.8(13) .
Ru3 C26 C27 C28 -55.0(8) .
C30 C26 C27 Ru3 53.2(7) .
C26 C27 C28 C29 1.0(13) .
Ru3 C27 C28 C29 -53.6(7) .
C26 C27 C28 C31 177.8(8) .
Ru3 C27 C28 C31 123.2(9) .
C26 C27 C28 Ru3 54.6(8) .
C27 C28 C29 C121 -0.5(13) .
C31 C28 C29 C121 -177.4(8) .
Ru3 C28 C29 C121 -54.2(8) .
C27 C28 C29 Ru3 53.7(7) .
C31 C28 C29 Ru3 -123.2(9) .
C30 C121 C29 C28 0.8(13) .
Ru3 C121 C29 C28 54.9(8) .
C30 C121 C29 Ru3 -54.1(8) .
C27 C26 C30 C121 2.0(12) .
Ru3 C26 C30 C121 54.2(7) .
C27 C26 C30 C134 -175.1(8) .
Ru3 C26 C30 C134 -123.0(8) .
C27 C26 C30 Ru3 -52.2(7) .
C29 C121 C30 C26 -1.5(12) .
Ru3 C121 C30 C26 -54.6(7) .
C29 C121 C30 C134 175.8(8) .
Ru3 C121 C30 C134 122.6(8) .
C29 C121 C30 Ru3 53.2(7) .
C27 C28 C31 C135 103.1(14) .
C29 C28 C31 C135 -80.2(14) .
Ru3 C28 C31 C135 -167.6(10) .
C27 C28 C31 C136 -20.3(14) .
C29 C28 C31 C136 156.4(10) .
Ru3 C28 C31 C136 69.0(13) .
Ru3 O1 C32 C33 12.5(11) .
Ru3 O1 C32 C62 -165.7(5) .
O1 C32 C33 C34 175.1(7) .
C62 C32 C33 C34 -6.9(10) .
O1 C32 C33 C42 -8.2(11) .
C62 C32 C33 C42 169.9(7) .
C32 C33 C34 C35 178.0(7) .
C42 C33 C34 C35 1.3(11) .
C32 C33 C34 C64 -0.4(10) .
C42 C33 C34 C64 -177.1(7) .
C33 C34 C35 O3 174.9(7) .
C64 C34 C35 O3 -6.7(12) .
C33 C34 C35 C36 -6.6(11) .
C64 C34 C35 C36 171.8(7) .
O3 C35 C36 C41 -175.1(8) .
C34 C35 C36 C41 6.2(12) .
O3 C35 C36 C37 6.2(12) .
C34 C35 C36 C37 -172.6(8) .
C41 C36 C37 C38 -3.8(16) .
C35 C36 C37 C38 175.0(10) .
C36 C37 C38 C39 3(2) .
C37 C38 C39 C40 1(2) .
C38 C39 C40 C41 -4.1(19) .
C37 C36 C41 C40 0.7(14) .
C35 C36 C41 C40 -178.1(9) .
C37 C36 C41 C42 178.5(9) .
C35 C36 C41 C42 -0.3(13) .
C39 C40 C41 C36 3.3(16) .
C39 C40 C41 C42 -174.6(10) .
Ru3 O2 C42 C41 172.3(5) .
Ru3 O2 C42 C33 -3.0(12) .
C36 C41 C42 O2 179.1(8) .
C40 C41 C42 O2 -3.0(12) .
C36 C41 C42 C33 -5.2(12) .
C40 C41 C42 C33 172.6(8) .
C34 C33 C42 O2 180.0(7) .
C32 C33 C42 O2 3.3(11) .
C34 C33 C42 C41 4.8(11) .
C32 C33 C42 C41 -172.0(7) .
C34 C35 O3 Ru9 -0.1(12) .
C36 C35 O3 Ru9 -178.7(5) .
C49 C44 C45 C46 2(2) .
Ru9 C44 C45 C46 -54.9(14) .
C49 C44 C45 Ru9 56.7(10) .
C44 C45 C46 C47 0(2) .
Ru9 C45 C46 C47 -52.3(12) .
C44 C45 C46 C140 172.2(14) .
Ru9 C45 C46 C140 119.5(15) .
C44 C45 C46 Ru9 52.7(12) .
C45 C46 C47 C48 -2(2) .
C140 C46 C47 C48 -174.2(12) .
Ru9 C46 C47 C48 -55.5(9) .
C45 C46 C47 Ru9 53.7(13) .
C140 C46 C47 Ru9 -118.7(13) .
C46 C47 C48 C49 0.9(17) .
Ru9 C47 C48 C49 -55.9(10) .
C46 C47 C48 Ru9 56.8(10) .
C47 C48 C49 C44 1.5(17) .
Ru9 C48 C49 C44 -53.2(10) .
C47 C48 C49 C156 178.0(12) .
Ru9 C48 C49 C156 123.2(13) .
C47 C48 C49 Ru9 54.7(9) .
C45 C44 C49 C48 -2.8(18) .
Ru9 C44 C49 C48 53.6(10) .
C45 C44 C49 C156 -179.5(12) .
Ru9 C44 C49 C156 -123.1(12) .
C45 C44 C49 Ru9 -56.4(10) .
C54 N5 C51 C100 4.8(12) .
Ru9 N5 C51 C100 -177.8(6) 2_667
C52 C100 C51 N5 -2.9(13) .
C51 C100 C52 C53 0.0(12) .
C51 C100 C52 N4 -178.3(7) .
C120 N4 C52 C100 -159.3(8) 2_667
C21 N4 C52 C100 26.6(11) .
C120 N4 C52 C53 22.5(13) 2_667
C21 N4 C52 C53 -151.6(8) .
C100 C52 C53 C54 0.7(13) .
N4 C52 C53 C54 178.9(9) .
C52 C53 C54 N5 1.6(16) .
C51 N5 C54 C53 -4.3(15) .
Ru9 N5 C54 C53 178.3(8) 2_667
C150 C56 C57 C58 6(3) .
C151 C11 C58 C57 -0.7(19) .
C10 C11 C58 C57 177.1(12) .
C56 C57 C58 C11 -2(2) .
C141 C133 C59 C142 -2(2) .
Ru4 C133 C59 C142 54.7(14) .
C141 C133 C59 Ru4 -56.5(10) .
C142 C60 C61 C141 2(2) .
Ru4 C60 C61 C141 55.7(12) .
C142 C60 C61 Ru4 -53.6(15) .
O1 C32 C62 C67 9.3(11) .
C33 C32 C62 C67 -169.0(8) .
O1 C32 C62 C63 -175.5(7) .
C33 C32 C62 C63 6.2(11) .
C65 C158 C63 C62 2.6(13) .
C65 C158 C63 C64 -178.2(9) .
C67 C62 C63 C158 -4.1(12) .
C32 C62 C63 C158 -179.4(7) .
C67 C62 C63 C64 176.8(8) .
C32 C62 C63 C64 1.4(11) .
Ru9 O4 C64 C34 2.3(12) .
Ru9 O4 C64 C63 178.6(5) .
C35 C34 C64 O4 5.6(12) .
C33 C34 C64 O4 -176.0(7) .
C35 C34 C64 C63 -170.7(7) .
C33 C34 C64 C63 7.7(11) .
C158 C63 C64 O4 -4.2(11) .
C62 C63 C64 O4 175.0(7) .
C158 C63 C64 C34 172.6(7) .
C62 C63 C64 C34 -8.3(11) .
C63 C158 C65 C66 0.9(15) .
C158 C65 C66 C67 -3.2(17) .
C65 C66 C67 C62 1.8(16) .
C63 C62 C67 C66 2.0(13) .
C32 C62 C67 C66 177.2(9) .
O20 S5 C68 F10 -179.7(14) .
O19 S5 C68 F10 62.9(14) .
O18 S5 C68 F10 -53.2(14) .
O20 S5 C68 F12 -58.6(14) .
O19 S5 C68 F12 -176.0(11) .
O18 S5 C68 F12 67.9(12) .
O20 S5 C68 F11 50.4(16) .
O19 S5 C68 F11 -67.0(14) .
O18 S5 C68 F11 176.9(12) .
C170 C69 O32 C71 177.4(12) .
C69 O32 C71 C171 -167.2(10) .
Ru4 O7 C144 C9 -2.6(12) .
Ru4 O7 C144 C1 176.2(5) .
C10 C9 C144 O7 4.4(13) .
C8 C9 C144 O7 -179.3(8) .
C10 C9 C144 C1 -174.3(8) .
C8 C9 C144 C1 2.0(12) .
C6 C1 C144 O7 1.0(12) .
C2 C1 C144 O7 179.0(7) .
C6 C1 C144 C9 179.9(8) .
C2 C1 C144 C9 -2.1(12) .
C61 C60 C142 C59 -2(2) .
Ru4 C60 C142 C59 -54.2(11) .
C61 C60 C142 C148 174.2(14) .
Ru4 C60 C142 C148 122.4(13) .
C61 C60 C142 Ru4 51.8(14) .
C133 C59 C142 C60 2(2) .
Ru4 C59 C142 C60 54.6(11) .
C133 C59 C142 C148 -174.2(14) .
Ru4 C59 C142 C148 -121.8(13) .
C133 C59 C142 Ru4 -52.4(14) .
C60 C61 C141 C143 176(3) .
Ru4 C61 C141 C143 -127(4) .
C60 C61 C141 C133 -1(2) .
Ru4 C61 C141 C133 55.5(10) .
C60 C61 C141 Ru4 -56.8(12) .
C59 C133 C141 C143 -177(2) .
Ru4 C133 C141 C143 126(3) .
C59 C133 C141 C61 1.1(19) .
Ru4 C133 C141 C61 -56.4(12) .
C59 C133 C141 Ru4 57.5(10) .
C61 C141 C143 C175 -55(6) .
C133 C141 C143 C175 122(4) .
Ru4 C141 C143 C175 -160(4) .
C61 C141 C143 C174 162(3) .
C133 C141 C143 C174 -21(5) .
Ru4 C141 C143 C174 58(6) .
C57 C56 C150 C151 -7(2) .
C56 C150 C151 C11 4.4(19) .
C56 C150 C151 C13 -175.4(12) .
C58 C11 C151 C150 -0.4(17) .
C10 C11 C151 C150 -178.2(10) .
C58 C11 C151 C13 179.4(11) .
C10 C11 C151 C13 1.6(15) .
O5 C13 C151 C150 -0.4(14) .
C8 C13 C151 C150 176.8(10) .
O5 C13 C151 C11 179.8(9) .
C8 C13 C151 C11 -3.0(14) .
C16 C123 C155 C163 143(2) .
C17 C123 C155 C163 -37(3) .
Ru2 C123 C155 C163 58(3) .
C16 C123 C155 C162 -107.0(16) .
C17 C123 C155 C162 74(2) .
Ru2 C123 C155 C162 168.6(14) .
C48 C49 C156 C164 -56(3) .
C44 C49 C156 C164 121(2) .
Ru9 C49 C156 C164 36(3) .
C48 C49 C156 C159 89(2) .
C44 C49 C156 C159 -94(2) .
Ru9 C49 C156 C159 -178.7(14) .

loop_
_platon_squeeze_void_nr
_platon_squeeze_void_average_x
_platon_squeeze_void_average_y
_platon_squeeze_void_average_z
_platon_squeeze_void_volume
_platon_squeeze_void_count_electrons
_platon_squeeze_void_content
1 -0.046 0.000 0.328 1655 512 ' '
2 0.448 -0.004 0.448 15 2 ' '
3 0.554 0.004 0.554 15 2 ' '
